data_4518650
loop_
_publ_author_name
'Yang, Feng'
'Xu, Yuangang'
'Wang, Pengcheng'
'Lin, Qiuhan'
'Lu, Ming'

_publ_section_title
;
 Oxygen-Enriched Metal--Organic Frameworks Based on
 1-(Trinitromethyl)-1H-1,2,4-Triazole-3-Carboxylic Acid and Their Thermal
 Decomposition and Effects on the Decomposition of Ammonium Perchlorate
;
_journal_name_full 'ACS Applied Materials &amp; Interfaces'
_journal_paper_doi 10.1021/acsami.1c03110
_journal_year 2021
_chemical_formula_moiety 'C8 H3 K N12 O16'
_chemical_formula_sum 'C8 H3 K N12 O16'
_chemical_formula_weight 562.32
_space_group_crystal_system monoclinic
_space_group_IT_number 15
_space_group_name_Hall '-C 2yc'
_space_group_name_H-M_alt 'C 1 2/c 1'
_atom_sites_solution_hydrogens mixed
_audit_creation_method SHELXL-2018/3
_cell_angle_alpha 90
_cell_angle_beta 114.942(9)
_cell_angle_gamma 90
_cell_formula_units_Z 4
_cell_length_a 23.435(8)
_cell_length_b 7.953(3)
_cell_length_c 11.759(4)
_cell_measurement_reflns_used 9910
_cell_measurement_temperature 296(2)
_cell_measurement_theta_max 27.42
_cell_measurement_theta_min 2.28
_cell_volume 1987.2(12)
_computing_cell_refinement 'Bruker SAINT'
_computing_data_collection 'Bruker APEX3'
_computing_data_reduction 'Bruker SAINT'
_computing_molecular_graphics 'Bruker SHELXTL'
_computing_publication_material 'Bruker SHELXTL'
_computing_structure_refinement 'SHELXL-2018/3 (Sheldrick, 2018)'
_computing_structure_solution 'SHELXT 2014/5 (Sheldrick, 2014)'
_diffrn_ambient_temperature 296(2)
_diffrn_detector_area_resol_mean 0.42
_diffrn_measured_fraction_theta_full 0.994
_diffrn_measured_fraction_theta_max 0.990
_diffrn_measurement_device_type 'Bruker D8 QUEST PHOTON 100'
_diffrn_measurement_method '\f and \w scans'
_diffrn_radiation_type MoK\a
_diffrn_radiation_wavelength 0.71073
_diffrn_reflns_av_R_equivalents 0.0362
_diffrn_reflns_av_unetI/netI 0.0285
_diffrn_reflns_Laue_measured_fraction_full 0.994
_diffrn_reflns_Laue_measured_fraction_max 0.990
_diffrn_reflns_limit_h_max 30
_diffrn_reflns_limit_h_min -29
_diffrn_reflns_limit_k_max 10
_diffrn_reflns_limit_k_min -10
_diffrn_reflns_limit_l_max 15
_diffrn_reflns_limit_l_min -15
_diffrn_reflns_number 14612
_diffrn_reflns_point_group_measured_fraction_full 0.994
_diffrn_reflns_point_group_measured_fraction_max 0.990
_diffrn_reflns_theta_full 25.242
_diffrn_reflns_theta_max 27.532
_diffrn_reflns_theta_min 2.735
_diffrn_source.source 'Ius 2.0'
_diffrn_source.type microfocus

_exptl_absorpt_coefficient_mu 0.382
_exptl_absorpt_correction_T_max 0.7456
_exptl_absorpt_correction_T_min 0.5419
_exptl_absorpt_correction_type multi-scan
_exptl_absorpt_process_details sadabs
_exptl_crystal_colour colourless
_exptl_crystal_density_diffrn 1.880
_exptl_crystal_description plate
_exptl_crystal_F_000 1128
_exptl_crystal_size_max 0.220
_exptl_crystal_size_mid 0.210
_exptl_crystal_size_min 0.020
_refine_diff_density_max 0.573
_refine_diff_density_min -0.431
_refine_diff_density_rms 0.050
_refine_ls_extinction_method none
_refine_ls_goodness_of_fit_ref 1.044
_refine_ls_hydrogen_treatment mixed
_refine_ls_matrix_type full
_refine_ls_number_parameters 171
_refine_ls_number_reflns 2279
_refine_ls_number_restraints 15
_refine_ls_restrained_S_all 1.372
_refine_ls_R_factor_all 0.0759
_refine_ls_R_factor_gt 0.0456
_refine_ls_shift/su_max 0.000
_refine_ls_shift/su_mean 0.000
_refine_ls_structure_factor_coef Fsqd
_refine_ls_weighting_details 'w=1/[\s^2^(Fo^2^)+(0.0526P)^2^+2.3623P] where P=(Fo^2^+2Fc^2^)/3'
_refine_ls_weighting_scheme calc
_refine_ls_wR_factor_gt 0.1079
_refine_ls_wR_factor_ref 0.1224
_reflns_Friedel_coverage 0.000
_reflns_number_gt 1598
_reflns_number_total 2279
_reflns_threshold_expression 'I > 2\s(I)'
_cod_data_source_file am1c03110_si_005.cif
_cod_data_source_block YF_037_a
_cod_original_cell_volume 1987.1(12)
_cod_original_sg_symbol_H-M 'C 2/c'
_cod_database_code 4518650
_shelx_shelxl_version_number 2018/3
_shelx_space_group_comment
;
The symmetry employed for this shelxl refinement is uniquely defined
by the following loop, which should always be used as a source of
symmetry information in preference to the above space-group names.
They are only intended as comments.
;
_shelx_estimated_absorpt_t_min 0.921
_shelx_estimated_absorpt_t_max 0.992

loop_
_space_group_symop_operation_xyz
'x, y, z'
'-x, y, -z+1/2'
'x+1/2, y+1/2, z'
'-x+1/2, y+1/2, -z+1/2'
'-x, -y, -z'
'x, -y, z-1/2'
'-x+1/2, -y+1/2, -z'
'x+1/2, -y+1/2, z-1/2'

loop_
_atom_site_label
_atom_site_type_symbol
_atom_site_fract_x
_atom_site_fract_y
_atom_site_fract_z
_atom_site_U_iso_or_equiv
_atom_site_adp_type
_atom_site_occupancy
_atom_site_site_symmetry_order
_atom_site_calc_flag
_atom_site_refinement_flags_posn
_atom_site_refinement_flags_adp
_atom_site_refinement_flags_occupancy
_atom_site_disorder_assembly
_atom_site_disorder_group
C1 C 0.54359(10) 0.2310(3) 0.5760(2) 0.0343(5) Uani 1 1 d . . . . .
C2 C 0.57000(10) 0.3844(3) 0.54211(19) 0.0320(5) Uani 1 1 d . . . . .
C3 C 0.59059(13) 0.5591(3) 0.4309(2) 0.0452(6) Uani 1 1 d . . . . .
H3 H 0.593825 0.615708 0.364699 0.054 Uiso 1 1 calc R U . . .
C4 C 0.66155(11) 0.7341(3) 0.6151(2) 0.0370(5) Uani 1 1 d . . . . .
K1 K 0.500000 0.10924(11) 0.250000 0.0523(3) Uani 1 2 d S T P . .
N1 N 0.56102(10) 0.4191(2) 0.42180(18) 0.0427(5) Uani 1 1 d . . . . .
N2 N 0.60392(9) 0.4939(2) 0.62585(16) 0.0347(4) Uani 1 1 d . . . . .
N3 N 0.61642(9) 0.6111(2) 0.55333(17) 0.0365(4) Uani 1 1 d . . . . .
N4 N 0.66878(11) 0.7506(2) 0.7504(2) 0.0465(5) Uani 1 1 d . . . . .
N5 N 0.72715(10) 0.6876(3) 0.6212(2) 0.0510(5) Uani 1 1 d . . . . .
N6 N 0.64603(10) 0.9081(2) 0.5508(2) 0.0498(5) Uani 1 1 d . U . . .
O1 O 0.55045(9) 0.2041(2) 0.68137(15) 0.0493(5) Uani 1 1 d . . . . .
O2 O 0.51402(11) 0.1389(2) 0.48040(17) 0.0624(6) Uani 1 1 d . . . . .
H2 H 0.507(5) 0.053(9) 0.498(10) 0.094 Uiso 0.5 1 d . U P . .
O3 O 0.62499(10) 0.8148(3) 0.7610(2) 0.0706(6) Uani 1 1 d . . . . .
O4 O 0.71609(11) 0.6955(3) 0.83037(19) 0.0695(6) Uani 1 1 d . . . . .
O5 O 0.73361(11) 0.5437(3) 0.5994(2) 0.0765(7) Uani 1 1 d . . . . .
O6 O 0.76491(10) 0.7985(3) 0.6476(3) 0.0838(7) Uani 1 1 d . . . . .
O7 O 0.66180(11) 1.0269(2) 0.6210(2) 0.0753(6) Uani 1 1 d . U . . .
O8 O 0.61897(13) 0.9049(2) 0.4435(2) 0.0811(6) Uani 1 1 d . U . . .

loop_
_atom_site_aniso_label
_atom_site_aniso_U_11
_atom_site_aniso_U_22
_atom_site_aniso_U_33
_atom_site_aniso_U_23
_atom_site_aniso_U_13
_atom_site_aniso_U_12
C1 0.0426(12) 0.0305(11) 0.0305(12) -0.0023(9) 0.0161(10) -0.0047(9)
C2 0.0392(12) 0.0274(10) 0.0296(11) -0.0016(8) 0.0149(9) -0.0005(9)
C3 0.0653(16) 0.0381(12) 0.0319(12) 0.0011(10) 0.0201(12) -0.0078(12)
C4 0.0398(12) 0.0273(10) 0.0435(13) 0.0011(9) 0.0172(10) -0.0010(9)
K1 0.0660(5) 0.0606(5) 0.0323(4) 0.000 0.0227(4) 0.000
N1 0.0606(13) 0.0355(10) 0.0300(10) 0.0007(8) 0.0170(9) -0.0093(9)
N2 0.0447(11) 0.0295(9) 0.0312(10) -0.0004(7) 0.0171(8) -0.0045(8)
N3 0.0482(11) 0.0259(8) 0.0357(10) 0.0001(8) 0.0179(9) -0.0053(8)
N4 0.0546(13) 0.0343(10) 0.0485(13) -0.0112(9) 0.0196(11) -0.0119(10)
N5 0.0482(12) 0.0470(12) 0.0595(14) 0.0022(11) 0.0244(11) 0.0025(11)
N6 0.0526(12) 0.0251(8) 0.0621(11) 0.0026(8) 0.0149(10) -0.0018(8)
O1 0.0760(12) 0.0424(9) 0.0344(10) -0.0038(7) 0.0280(9) -0.0151(9)
O2 0.0982(15) 0.0511(12) 0.0321(10) -0.0077(8) 0.0217(10) -0.0400(12)
O3 0.0697(13) 0.0756(14) 0.0768(15) -0.0313(12) 0.0408(12) -0.0059(12)
O4 0.0809(15) 0.0668(13) 0.0450(12) 0.0013(10) 0.0109(11) 0.0020(12)
O5 0.0691(14) 0.0590(13) 0.1038(18) -0.0091(12) 0.0386(13) 0.0182(11)
O6 0.0554(12) 0.0733(15) 0.130(2) -0.0102(14) 0.0458(14) -0.0175(12)
O7 0.0806(14) 0.0360(10) 0.0848(14) -0.0061(9) 0.0110(12) -0.0043(10)
O8 0.1289(16) 0.0402(9) 0.0617(11) 0.0105(9) 0.0278(11) -0.0039(10)

loop_
_atom_type_symbol
_atom_type_description
_atom_type_scat_dispersion_real
_atom_type_scat_dispersion_imag
_atom_type_scat_source
C C 0.0033 0.0016 'International Tables Vol C Tables 4.2.6.8 and 6.1.1.4'
H H 0.0000 0.0000 'International Tables Vol C Tables 4.2.6.8 and 6.1.1.4'
N N 0.0061 0.0033 'International Tables Vol C Tables 4.2.6.8 and 6.1.1.4'
O O 0.0106 0.0060 'International Tables Vol C Tables 4.2.6.8 and 6.1.1.4'
K K 0.2009 0.2494 'International Tables Vol C Tables 4.2.6.8 and 6.1.1.4'

loop_
_geom_angle_atom_site_label_1
_geom_angle_atom_site_label_2
_geom_angle_atom_site_label_3
_geom_angle
_geom_angle_site_symmetry_1
_geom_angle_site_symmetry_3
_geom_angle_publ_flag
O1 C1 O2 126.5(2) . . ?
O1 C1 C2 122.01(19) . . ?
O2 C1 C2 111.48(18) . . ?
N2 C2 N1 115.19(18) . . ?
N2 C2 C1 122.17(19) . . ?
N1 C2 C1 122.63(18) . . ?
N1 C3 N3 109.4(2) . . ?
N1 C3 H3 125.3 . . ?
N3 C3 H3 125.3 . . ?
N3 C4 N4 109.13(18) . . ?
N3 C4 N6 113.69(19) . . ?
N4 C4 N6 109.37(18) . . ?
N3 C4 N5 111.97(19) . . ?
N4 C4 N5 107.38(18) . . ?
N6 C4 N5 105.06(18) . . ?
O2 K1 O2 169.57(9) 2_655 . ?
O2 K1 O3 73.30(7) 2_655 6_565 ?
O2 K1 O3 104.47(7) . 6_565 ?
O2 K1 O3 104.47(7) 2_655 5_666 ?
O2 K1 O3 73.30(7) . 5_666 ?
O3 K1 O3 156.27(10) 6_565 5_666 ?
O2 K1 O1 117.61(6) 2_655 5_656 ?
O2 K1 O1 71.76(5) . 5_656 ?
O3 K1 O1 130.93(6) 6_565 5_656 ?
O3 K1 O1 71.66(6) 5_666 5_656 ?
O2 K1 O1 71.76(5) 2_655 6 ?
O2 K1 O1 117.61(6) . 6 ?
O3 K1 O1 71.66(6) 6_565 6 ?
O3 K1 O1 130.93(6) 5_666 6 ?
O1 K1 O1 68.27(7) 5_656 6 ?
O2 K1 N1 115.12(7) 2_655 . ?
O2 K1 N1 55.39(5) . . ?
O3 K1 N1 68.51(7) 6_565 . ?
O3 K1 N1 92.41(6) 5_666 . ?
O1 K1 N1 127.15(5) 5_656 . ?
O1 K1 N1 134.57(6) 6 . ?
O2 K1 N1 55.39(5) 2_655 2_655 ?
O2 K1 N1 115.12(7) . 2_655 ?
O3 K1 N1 92.41(6) 6_565 2_655 ?
O3 K1 N1 68.51(7) 5_666 2_655 ?
O1 K1 N1 134.57(6) 5_656 2_655 ?
O1 K1 N1 127.15(5) 6 2_655 ?
N1 K1 N1 75.87(8) . 2_655 ?
O2 K1 O8 67.40(8) 2_655 2_645 ?
O2 K1 O8 118.46(7) . 2_645 ?
O3 K1 O8 133.54(7) 6_565 2_645 ?
O3 K1 O8 61.32(6) 5_666 2_645 ?
O1 K1 O8 56.44(6) 5_656 2_645 ?
O1 K1 O8 73.26(6) 6 2_645 ?
N1 K1 O8 152.15(6) . 2_645 ?
N1 K1 O8 85.24(6) 2_655 2_645 ?
O2 K1 O8 118.46(7) 2_655 1_545 ?
O2 K1 O8 67.41(8) . 1_545 ?
O3 K1 O8 61.32(6) 6_565 1_545 ?
O3 K1 O8 133.54(7) 5_666 1_545 ?
O1 K1 O8 73.26(6) 5_656 1_545 ?
O1 K1 O8 56.44(6) 6 1_545 ?
N1 K1 O8 85.24(6) . 1_545 ?
N1 K1 O8 152.15(6) 2_655 1_545 ?
O8 K1 O8 118.95(9) 2_645 1_545 ?
O2 K1 H2 174.7(16) 2_655 . ?
O2 K1 H2 14.6(14) . . ?
O3 K1 H2 111(2) 6_565 . ?
O3 K1 H2 73(2) 5_666 . ?
O1 K1 H2 57.4(14) 5_656 . ?
O1 K1 H2 106.4(18) 6 . ?
N1 K1 H2 69.8(14) . . ?
N1 K1 H2 126.1(19) 2_655 . ?
O8 K1 H2 107.3(17) 2_645 . ?
O8 K1 H2 63(2) 1_545 . ?
C3 N1 C2 104.16(19) . . ?
C3 N1 K1 144.76(16) . . ?
C2 N1 K1 109.79(13) . . ?
C2 N2 N3 101.86(17) . . ?
C3 N3 N2 109.38(17) . . ?
C3 N3 C4 131.3(2) . . ?
N2 N3 C4 117.64(18) . . ?
O4 N4 O3 128.7(3) . . ?
O4 N4 C4 116.5(2) . . ?
O3 N4 C4 114.8(2) . . ?
O6 N5 O5 128.0(2) . . ?
O6 N5 C4 116.5(2) . . ?
O5 N5 C4 115.5(2) . . ?
O8 N6 O7 129.6(2) . . ?
O8 N6 C4 115.1(2) . . ?
O7 N6 C4 115.2(2) . . ?
C1 O1 K1 121.86(14) . 5_656 ?
C1 O2 K1 138.99(15) . . ?
C1 O2 H2 112(8) . . ?
K1 O2 H2 105(8) . . ?
N4 O3 K1 164.53(17) . 5_666 ?
N6 O8 K1 132.9(2) . 1_565 ?

loop_
_geom_bond_atom_site_label_1
_geom_bond_atom_site_label_2
_geom_bond_distance
_geom_bond_site_symmetry_2
_geom_bond_publ_flag
C1 O1 1.200(3) . ?
C1 O2 1.274(3) . ?
C1 C2 1.496(3) . ?
C2 N2 1.303(3) . ?
C2 N1 1.368(3) . ?
C3 N1 1.292(3) . ?
C3 N3 1.369(3) . ?
C3 H3 0.9300 . ?
C4 N3 1.399(3) . ?
C4 N4 1.532(3) . ?
C4 N6 1.545(3) . ?
C4 N5 1.553(3) . ?
K1 O2 2.599(2) 2_655 ?
K1 O2 2.599(2) . ?
K1 O3 2.940(2) 6_565 ?
K1 O3 2.940(2) 5_666 ?
K1 O1 3.0105(19) 5_656 ?
K1 O1 3.0105(19) 6 ?
K1 N1 3.125(2) . ?
K1 N1 3.125(2) 2_655 ?
K1 O8 3.200(3) 2_645 ?
K1 O8 3.200(3) 1_545 ?
K1 H2 2.89(10) . ?
N2 N3 1.376(2) . ?
N4 O4 1.194(3) . ?
N4 O3 1.199(3) . ?
N5 O6 1.194(3) . ?
N5 O5 1.196(3) . ?
N6 O8 1.149(3) . ?
N6 O7 1.206(3) . ?
O2 H2 0.76(7) . ?

loop_
_geom_hbond_atom_site_label_D
_geom_hbond_atom_site_label_H
_geom_hbond_atom_site_label_A
_geom_hbond_distance_DH
_geom_hbond_distance_HA
_geom_hbond_distance_DA
_geom_hbond_angle_DHA
_geom_hbond_site_symmetry_A
_geom_hbond_publ_flag
C3 H3 O1 0.93 2.43 3.273(3) 151.5 6_565 yes

loop_
_geom_torsion_atom_site_label_1
_geom_torsion_atom_site_label_2
_geom_torsion_atom_site_label_3
_geom_torsion_atom_site_label_4
_geom_torsion
_geom_torsion_site_symmetry_1
_geom_torsion_site_symmetry_2
_geom_torsion_site_symmetry_3
_geom_torsion_site_symmetry_4
_geom_torsion_publ_flag
O1 C1 C2 N2 2.7(3) . . . . ?
O2 C1 C2 N2 -177.6(2) . . . . ?
O1 C1 C2 N1 -178.1(2) . . . . ?
O2 C1 C2 N1 1.6(3) . . . . ?
N3 C3 N1 C2 -0.9(3) . . . . ?
N3 C3 N1 K1 -165.10(19) . . . . ?
N2 C2 N1 C3 -0.6(3) . . . . ?
C1 C2 N1 C3 -179.9(2) . . . . ?
N2 C2 N1 K1 169.82(15) . . . . ?
C1 C2 N1 K1 -9.5(2) . . . . ?
N1 C2 N2 N3 1.7(2) . . . . ?
C1 C2 N2 N3 -179.02(19) . . . . ?
N1 C3 N3 N2 2.0(3) . . . . ?
N1 C3 N3 C4 166.4(2) . . . . ?
C2 N2 N3 C3 -2.1(2) . . . . ?
C2 N2 N3 C4 -169.00(19) . . . . ?
N4 C4 N3 C3 175.0(2) . . . . ?
N6 C4 N3 C3 52.6(3) . . . . ?
N5 C4 N3 C3 -66.3(3) . . . . ?
N4 C4 N3 N2 -21.6(3) . . . . ?
N6 C4 N3 N2 -143.99(19) . . . . ?
N5 C4 N3 N2 97.1(2) . . . . ?
N3 C4 N4 O4 107.5(2) . . . . ?
N6 C4 N4 O4 -127.6(2) . . . . ?
N5 C4 N4 O4 -14.1(3) . . . . ?
N3 C4 N4 O3 -71.0(3) . . . . ?
N6 C4 N4 O3 53.9(3) . . . . ?
N5 C4 N4 O3 167.4(2) . . . . ?
N3 C4 N5 O6 164.6(2) . . . . ?
N4 C4 N5 O6 -75.6(3) . . . . ?
N6 C4 N5 O6 40.8(3) . . . . ?
N3 C4 N5 O5 -15.8(3) . . . . ?
N4 C4 N5 O5 103.9(2) . . . . ?
N6 C4 N5 O5 -139.7(2) . . . . ?
N3 C4 N6 O8 -32.0(3) . . . . ?
N4 C4 N6 O8 -154.2(2) . . . . ?
N5 C4 N6 O8 90.8(3) . . . . ?
N3 C4 N6 O7 145.1(2) . . . . ?
N4 C4 N6 O7 22.8(3) . . . . ?
N5 C4 N6 O7 -92.2(3) . . . . ?
O2 C1 O1 K1 1.9(4) . . . 5_656 ?
C2 C1 O1 K1 -178.41(14) . . . 5_656 ?
O1 C1 O2 K1 -167.4(2) . . . . ?
C2 C1 O2 K1 12.9(4) . . . . ?
O4 N4 O3 K1 -113.9(7) . . . 5_666 ?
C4 N4 O3 K1 64.4(8) . . . 5_666 ?
O7 N6 O8 K1 -41.6(5) . . . 1_565 ?
C4 N6 O8 K1 134.95(18) . . . 1_565 ?
